data_7248447
loop_
_publ_author_name
'Paska, Bart\/lomiej'
'Cichowicz, Grzegorz'
'Rzepi\'nski, Patryk'
'Cyra\'nski, Micha\/l Ksawery'
'Dobrzycki, \/Lukasz'
'Boese, Roland'

_publ_section_title
;
 Structural chemistry of decalins and perfluorodecalins
;
_journal_issue 19
_journal_name_full CrystEngComm
_journal_page_first 2474
_journal_page_last 2490
_journal_paper_doi 10.1039/D3CE01117H
_journal_volume 26
_journal_year 2024
_chemical_formula_sum 'C10 H18'
_chemical_formula_weight 138.24
_chemical_melting_point 229
_chemical_name_systematic 'cis-Decalin (LT form refined in monoclinic SG)'
_space_group_crystal_system monoclinic
_space_group_IT_number 15
_space_group_name_Hall '-I 2ya'
_space_group_name_H-M_alt 'I 1 2/a 1'
_atom_sites_solution_hydrogens geom
_audit_update_record
;
2023-11-05 deposited with the CCDC.	2024-02-20 downloaded from the CCDC.
;
_cell_angle_alpha 90
_cell_angle_beta 101.364(4)
_cell_angle_gamma 90
_cell_formula_units_Z 8
_cell_length_a 11.9250(15)
_cell_length_b 8.2439(11)
_cell_length_c 17.812(3)
_cell_measurement_reflns_used 5949
_cell_measurement_temperature 100.(2)
_cell_measurement_theta_max 25.3734
_cell_measurement_theta_min 2.7324
_cell_volume 1716.7(4)
_computing_cell_refinement 'SAINT V8.34A (Bruker AXS Inc., 2013)'
_computing_data_collection 'APEX2 V2014 (Bruker AXS Inc., 2014)'
_computing_data_reduction 'SAINT V8.34A (Bruker AXS Inc., 2013)'
_computing_publication_material 'APEX2 V2014 (Bruker AXS Inc., 2014)'
_computing_structure_refinement 'SHELXL-2014/7 (Sheldrick, 2014)'
_computing_structure_solution 'SHELXS-2014 (Sheldrick, 2014)'
_diffrn_ambient_temperature 100.(2)
_diffrn_detector_area_resol_mean 10.4167
_diffrn_measured_fraction_theta_full 0.977
_diffrn_measured_fraction_theta_max 0.977
_diffrn_measurement_device_type 'Bruker D8 VENTURE'
_diffrn_measurement_method 'phi scans'
_diffrn_radiation_monochromator TRIUMPH
_diffrn_radiation_type MoK\a
_diffrn_radiation_wavelength 0.71073
_diffrn_reflns_av_R_equivalents 0.0578
_diffrn_reflns_av_unetI/netI 0.0216
_diffrn_reflns_limit_h_max 14
_diffrn_reflns_limit_h_min -14
_diffrn_reflns_limit_k_max 9
_diffrn_reflns_limit_k_min -9
_diffrn_reflns_limit_l_max 21
_diffrn_reflns_limit_l_min -21
_diffrn_reflns_number 9651
_diffrn_reflns_theta_full 25.04
_diffrn_reflns_theta_max 25.04
_diffrn_reflns_theta_min 2.33
_diffrn_source 'fine focus sealed tube'
_exptl_absorpt_coefficient_mu 0.059
_exptl_absorpt_correction_T_max 0.98
_exptl_absorpt_correction_T_min 0.82
_exptl_absorpt_correction_type multi-scan
_exptl_absorpt_process_details 'SADABS V2014/5 (Bruker AXS Inc.)'
_exptl_crystal_colour colourless
_exptl_crystal_density_diffrn 1.070
_exptl_crystal_density_method 'not measured'
_exptl_crystal_description cylindrical
_exptl_crystal_F_000 624
_exptl_crystal_recrystallization_method 'From the Melt'
_exptl_crystal_size_max 0.600
_exptl_crystal_size_mid 0.400
_exptl_crystal_size_min 0.400
_refine_diff_density_max 0.282
_refine_diff_density_min -0.241
_refine_ls_extinction_method none
_refine_ls_goodness_of_fit_ref 1.205
_refine_ls_hydrogen_treatment constr
_refine_ls_matrix_type full
_refine_ls_number_parameters 91
_refine_ls_number_reflns 1490
_refine_ls_number_restraints 0
_refine_ls_restrained_S_all 1.205
_refine_ls_R_factor_all 0.0937
_refine_ls_R_factor_gt 0.0886
_refine_ls_shift/su_max 0.000
_refine_ls_shift/su_mean 0.000
_refine_ls_structure_factor_coef Fsqd
_refine_ls_weighting_details 'w=1/[\s^2^(Fo^2^)+(0.0110P)^2^+8.5974P] where P=(Fo^2^+2Fc^2^)/3'
_refine_ls_weighting_scheme calc
_refine_ls_wR_factor_gt 0.1674
_refine_ls_wR_factor_ref 0.1698
_reflns_number_gt 1368
_reflns_number_total 1490
_reflns_threshold_expression 'I > 2\s(I)'
_cod_data_source_file d3ce01117h2.cif
_cod_data_source_block c_Dec_k180K_100K_cd_mI
_cod_depositor_comments 'Adding full bibliography for 7248441--7248493.cif.'
_cod_database_code 7248447

loop_
_space_group_symop_operation_xyz
'x, y, z'
'-x+1/2, y, -z'
'x+1/2, y+1/2, z+1/2'
'-x+1, y+1/2, -z+1/2'
'-x, -y, -z'
'x-1/2, -y, z'
'-x+1/2, -y+1/2, -z+1/2'
'x, -y+1/2, z+1/2'

loop_
_atom_site_type_symbol
_atom_site_label
_atom_site_fract_x
_atom_site_fract_y
_atom_site_fract_z
_atom_site_U_iso_or_equiv
_atom_site_adp_type
_atom_site_calc_flag
_atom_site_refinement_flags_adp
_atom_site_refinement_flags_occupancy
_atom_site_refinement_flags_posn
_atom_site_occupancy
_atom_site_disorder_assembly
_atom_site_disorder_group
C C1 0.6558(2) 0.3633(4) 0.57814(16) 0.0187(6) Uani d . . . 1 . .
H H1 0.645 0.3458 0.5216 0.022 Uiso calc U . R 1 . .
C C2 0.7340(3) 0.2275(5) 0.61733(19) 0.0313(8) Uani d . . . 1 . .
H H2A 0.8081 0.2323 0.6003 0.038 Uiso calc U . R 1 . .
H H2B 0.749 0.2441 0.6735 0.038 Uiso calc U . R 1 . .
C C3 0.6803(3) 0.0609(4) 0.5986(2) 0.0385(9) Uani d . . . 1 . .
H H3A 0.7313 -0.0233 0.6266 0.046 Uiso calc U . R 1 . .
H H3B 0.6721 0.0398 0.5431 0.046 Uiso calc U . R 1 . .
C C4 0.5629(3) 0.0502(4) 0.6207(2) 0.0364(9) Uani d . . . 1 . .
H H4A 0.5277 -0.0562 0.6046 0.044 Uiso calc U . R 1 . .
H H4B 0.572 0.0584 0.6771 0.044 Uiso calc U . R 1 . .
C C5 0.4857(3) 0.1847(4) 0.58316(19) 0.0310(8) Uani d . . . 1 . .
H H5A 0.4125 0.1793 0.6013 0.037 Uiso calc U . R 1 . .
H H5B 0.4688 0.1667 0.5271 0.037 Uiso calc U . R 1 . .
C C6 0.5367(2) 0.3535(4) 0.59946(16) 0.0181(6) Uani d . . . 1 . .
H H6 0.4858 0.4306 0.5651 0.022 Uiso calc U . R 1 . .
C C7 0.5399(2) 0.4094(4) 0.68182(17) 0.0203(7) Uani d . . . 1 . .
H H7A 0.4614 0.408 0.6922 0.024 Uiso calc U . R 1 . .
H H7B 0.5869 0.3326 0.7176 0.024 Uiso calc U . R 1 . .
C C8 0.5896(3) 0.5801(4) 0.69609(19) 0.0307(8) Uani d . . . 1 . .
H H8A 0.5936 0.6101 0.7504 0.037 Uiso calc U . R 1 . .
H H8B 0.539 0.6588 0.6638 0.037 Uiso calc U . R 1 . .
C C9 0.7096(3) 0.5876(5) 0.6774(2) 0.0352(9) Uani d . . . 1 . .
H H9A 0.739 0.7001 0.6842 0.042 Uiso calc U . R 1 . .
H H9B 0.762 0.5168 0.7132 0.042 Uiso calc U . R 1 . .
C C10 0.7071(3) 0.5328(4) 0.59517(18) 0.0266(7) Uani d . . . 1 . .
H H10A 0.7861 0.5331 0.5856 0.032 Uiso calc U . R 1 . .
H H10B 0.6619 0.6116 0.5596 0.032 Uiso calc U . R 1 . .

loop_
_atom_site_aniso_label
_atom_site_aniso_U_11
_atom_site_aniso_U_22
_atom_site_aniso_U_33
_atom_site_aniso_U_12
_atom_site_aniso_U_13
_atom_site_aniso_U_23
C1 0.0192(14) 0.0216(16) 0.0157(15) -0.0006(12) 0.0046(12) 0.0000(12)
C2 0.0221(16) 0.050(2) 0.0238(18) 0.0127(16) 0.0091(13) 0.0054(15)
C3 0.048(2) 0.029(2) 0.044(2) 0.0120(17) 0.0227(18) 0.0040(17)
C4 0.052(2) 0.0200(17) 0.044(2) -0.0060(16) 0.0259(18) 0.0029(15)
C5 0.0300(17) 0.038(2) 0.0276(18) -0.0134(15) 0.0121(14) -0.0049(15)
C6 0.0135(13) 0.0225(16) 0.0174(15) 0.0012(12) 0.0012(11) 0.0050(12)
C7 0.0164(14) 0.0227(16) 0.0231(16) 0.0006(12) 0.0068(12) 0.0004(12)
C8 0.0295(17) 0.036(2) 0.0308(19) -0.0066(15) 0.0150(14) -0.0095(15)
C9 0.0305(18) 0.045(2) 0.0325(19) -0.0174(16) 0.0125(15) -0.0149(16)
C10 0.0218(15) 0.0356(19) 0.0243(17) -0.0100(14) 0.0091(13) -0.0010(14)

loop_
_atom_type_symbol
_atom_type_description
_atom_type_scat_dispersion_real
_atom_type_scat_dispersion_imag
_atom_type_scat_source
C C 0.0033 0.0016 'International Tables Vol C Tables 4.2.6.8 and 6.1.1.4'
H H 0.0000 0.0000 'International Tables Vol C Tables 4.2.6.8 and 6.1.1.4'

loop_
_geom_angle_atom_site_label_1
_geom_angle_atom_site_label_2
_geom_angle_atom_site_label_3
_geom_angle_site_symmetry_1
_geom_angle_site_symmetry_3
_geom_angle
_geom_angle_publ_flag
C10 C1 C2 . . 113.1(3) ?
C10 C1 C6 . . 110.5(2) ?
C2 C1 C6 . . 110.9(2) ?
C10 C1 H1 . . 107.4 ?
C2 C1 H1 . . 107.4 ?
C6 C1 H1 . . 107.4 ?
C3 C2 C1 . . 111.5(3) ?
C3 C2 H2A . . 109.3 ?
C1 C2 H2A . . 109.3 ?
C3 C2 H2B . . 109.3 ?
C1 C2 H2B . . 109.3 ?
H2A C2 H2B . . 108.0 ?
C2 C3 C4 . . 111.2(3) ?
C2 C3 H3A . . 109.4 ?
C4 C3 H3A . . 109.4 ?
C2 C3 H3B . . 109.4 ?
C4 C3 H3B . . 109.4 ?
H3A C3 H3B . . 108.0 ?
C5 C4 C3 . . 110.6(3) ?
C5 C4 H4A . . 109.5 ?
C3 C4 H4A . . 109.5 ?
C5 C4 H4B . . 109.5 ?
C3 C4 H4B . . 109.5 ?
H4A C4 H4B . . 108.1 ?
C4 C5 C6 . . 113.6(3) ?
C4 C5 H5A . . 108.8 ?
C6 C5 H5A . . 108.8 ?
C4 C5 H5B . . 108.8 ?
C6 C5 H5B . . 108.8 ?
H5A C5 H5B . . 107.7 ?
C5 C6 C7 . . 113.0(2) ?
C5 C6 C1 . . 110.7(2) ?
C7 C6 C1 . . 111.7(2) ?
C5 C6 H6 . . 107.0 ?
C7 C6 H6 . . 107.0 ?
C1 C6 H6 . . 107.0 ?
C8 C7 C6 . . 111.8(2) ?
C8 C7 H7A . . 109.2 ?
C6 C7 H7A . . 109.2 ?
C8 C7 H7B . . 109.2 ?
C6 C7 H7B . . 109.2 ?
H7A C7 H7B . . 107.9 ?
C7 C8 C9 . . 110.4(3) ?
C7 C8 H8A . . 109.6 ?
C9 C8 H8A . . 109.6 ?
C7 C8 H8B . . 109.6 ?
C9 C8 H8B . . 109.6 ?
H8A C8 H8B . . 108.1 ?
C10 C9 C8 . . 110.7(3) ?
C10 C9 H9A . . 109.5 ?
C8 C9 H9A . . 109.5 ?
C10 C9 H9B . . 109.5 ?
C8 C9 H9B . . 109.5 ?
H9A C9 H9B . . 108.1 ?
C9 C10 C1 . . 113.0(3) ?
C9 C10 H10A . . 109.0 ?
C1 C10 H10A . . 109.0 ?
C9 C10 H10B . . 109.0 ?
C1 C10 H10B . . 109.0 ?
H10A C10 H10B . . 107.8 ?

loop_
_geom_bond_atom_site_label_1
_geom_bond_atom_site_label_2
_geom_bond_site_symmetry_2
_geom_bond_distance
_geom_bond_publ_flag
C1 C10 . 1.532(4) ?
C1 C2 . 1.535(4) ?
C1 C6 . 1.543(4) ?
C1 H1 . 1.0 ?
C2 C3 . 1.524(5) ?
C2 H2A . 0.99 ?
C2 H2B . 0.99 ?
C3 C4 . 1.529(5) ?
C3 H3A . 0.99 ?
C3 H3B . 0.99 ?
C4 C5 . 1.511(5) ?
C4 H4A . 0.99 ?
C4 H4B . 0.99 ?
C5 C6 . 1.524(4) ?
C5 H5A . 0.99 ?
C5 H5B . 0.99 ?
C6 C7 . 1.531(4) ?
C6 H6 . 1.0 ?
C7 C8 . 1.529(4) ?
C7 H7A . 0.99 ?
C7 H7B . 0.99 ?
C8 C9 . 1.533(4) ?
C8 H8A . 0.99 ?
C8 H8B . 0.99 ?
C9 C10 . 1.527(4) ?
C9 H9A . 0.99 ?
C9 H9B . 0.99 ?
C10 H10A . 0.99 ?
C10 H10B . 0.99 ?

loop_
_geom_torsion_atom_site_label_1
_geom_torsion_atom_site_label_2
_geom_torsion_atom_site_label_3
_geom_torsion_atom_site_label_4
_geom_torsion_site_symmetry_1
_geom_torsion_site_symmetry_2
_geom_torsion_site_symmetry_3
_geom_torsion_site_symmetry_4
_geom_torsion
_geom_torsion_publ_flag
C10 C1 C2 C3 . . . . -179.6(3) ?
C6 C1 C2 C3 . . . . 55.6(3) ?
C1 C2 C3 C4 . . . . -56.5(4) ?
C2 C3 C4 C5 . . . . 55.1(4) ?
C3 C4 C5 C6 . . . . -54.7(4) ?
C4 C5 C6 C7 . . . . -72.1(3) ?
C4 C5 C6 C1 . . . . 54.0(3) ?
C10 C1 C6 C5 . . . . -179.6(3) ?
C2 C1 C6 C5 . . . . -53.3(3) ?
C10 C1 C6 C7 . . . . -52.7(3) ?
C2 C1 C6 C7 . . . . 73.5(3) ?
C5 C6 C7 C8 . . . . -179.1(3) ?
C1 C6 C7 C8 . . . . 55.3(3) ?
C6 C7 C8 C9 . . . . -56.7(4) ?
C7 C8 C9 C10 . . . . 56.1(4) ?
C8 C9 C10 C1 . . . . -55.6(4) ?
C2 C1 C10 C9 . . . . -71.5(3) ?
C6 C1 C10 C9 . . . . 53.5(4) ?
